data_7223619
loop_
_publ_author_name
'Puttreddy, Rakesh'
'Beyeh, Ngong Kodiah'
'Rissanen, Kari'

_publ_section_title
;
 Inclusion complexes of Cethyl-2-methylresorcinarene and pyridine
 N-oxides: breaking the C--I&#x22EF;&#x2212;O--N+halogen bond by
 host--guest complexation
;
_journal_issue 5
_journal_name_full CrystEngComm
_journal_page_first 793
_journal_paper_doi 10.1039/C5CE02354H
_journal_volume 18
_journal_year 2016
_chemical_formula_moiety 'C40 H48 O8, 2(C5 H11 N O2), 2(C H4 O)'
_chemical_formula_sum 'C52 H78 N2 O14'
_chemical_formula_weight 955.16
_chemical_name_systematic
;
 ?
;
_space_group_crystal_system monoclinic
_space_group_IT_number 14
_space_group_name_Hall '-P 2ybc'
_space_group_name_H-M_alt 'P 1 21/c 1'
_symmetry_space_group_name_Hall '-P 2ybc'
_symmetry_space_group_name_H-M 'P 1 21/c 1'
_atom_sites_solution_hydrogens mixed
_audit_creation_date 2015-10-29
_audit_creation_method
;
Olex2 1.2
(compiled 2015.09.30 svn.r3233 for OlexSys, GUI svn.r5103)
;
_audit_update_record
;
2015-12-17 deposited with the CCDC.
2015-12-23 downloaded from the CCDC.
;
_cell_angle_alpha 90
_cell_angle_beta 103.57(3)
_cell_angle_gamma 90
_cell_formula_units_Z 4
_cell_length_a 12.672(3)
_cell_length_b 24.549(5)
_cell_length_c 16.932(3)
_cell_measurement_temperature 170
_cell_volume 5120.2(19)
_computing_molecular_graphics 'Olex2 (Dolomanov et al., 2009)'
_computing_publication_material 'Olex2 (Dolomanov et al., 2009)'
_computing_structure_refinement 'ShelXL (Sheldrick, 2015)'
_computing_structure_solution 'ShelXS (Sheldrick, 2008)'
_diffrn_ambient_temperature 170
_diffrn_measured_fraction_theta_full 0.999
_diffrn_measured_fraction_theta_max 0.999
_diffrn_measurement_device_type 'Bruker APEX-II CCD'
_diffrn_measurement_method '\w scans'
_diffrn_radiation_monochromator graphite
_diffrn_radiation_type MoK\a
_diffrn_radiation_wavelength 0.71073
_diffrn_reflns_av_R_equivalents 0.1021
_diffrn_reflns_av_unetI/netI 0.1190
_diffrn_reflns_laue_measured_fraction_full 0.999
_diffrn_reflns_laue_measured_fraction_max 0.999
_diffrn_reflns_limit_h_max 16
_diffrn_reflns_limit_h_min -16
_diffrn_reflns_limit_k_max 32
_diffrn_reflns_limit_k_min -32
_diffrn_reflns_limit_l_max 22
_diffrn_reflns_limit_l_min -16
_diffrn_reflns_number 62678
_diffrn_reflns_point_group_measured_fraction_full 0.999
_diffrn_reflns_point_group_measured_fraction_max 0.999
_diffrn_reflns_theta_full 25.250
_diffrn_reflns_theta_max 25.248
_diffrn_reflns_theta_min 1.653
_diffrn_standards_number 0
_exptl_absorpt_coefficient_mu 0.089
_exptl_absorpt_correction_T_max 0.7457
_exptl_absorpt_correction_T_min 0.6180
_exptl_absorpt_correction_type multi-scan
_exptl_absorpt_process_details
;
SADABS-2012/1 (Bruker,2012) was used for absorption correction.
wR2(int) was 0.0868 before and 0.0747 after correction.
The Ratio of minimum to maximum transmission is 0.8288.
The \l/2 correction factor is 0.0015.
;
_exptl_crystal_colour brown
_exptl_crystal_colour_primary brown
_exptl_crystal_density_diffrn 1.239
_exptl_crystal_description block
_exptl_crystal_F_000 2064
_exptl_crystal_size_max 0.21
_exptl_crystal_size_mid 0.17
_exptl_crystal_size_min 0.16
_refine_diff_density_max 0.461
_refine_diff_density_min -0.927
_refine_diff_density_rms 0.075
_refine_ls_extinction_method none
_refine_ls_goodness_of_fit_ref 1.031
_refine_ls_hydrogen_treatment mixed
_refine_ls_matrix_type full
_refine_ls_number_parameters 638
_refine_ls_number_reflns 9271
_refine_ls_number_restraints 14
_refine_ls_restrained_S_all 1.043
_refine_ls_R_factor_all 0.1217
_refine_ls_R_factor_gt 0.0743
_refine_ls_shift/su_max 0.000
_refine_ls_shift/su_mean 0.000
_refine_ls_structure_factor_coef Fsqd
_refine_ls_weighting_details 'w=1/[\s^2^(Fo^2^)+(0.1208P)^2^+1.9749P] where P=(Fo^2^+2Fc^2^)/3'
_refine_ls_weighting_scheme calc
_refine_ls_wR_factor_gt 0.1897
_refine_ls_wR_factor_ref 0.2168
_reflns_Friedel_coverage 0.000
_reflns_number_gt 5957
_reflns_number_total 9271
_reflns_threshold_expression 'I > 2\s(I)'
_cod_data_source_file c5ce02354h2.cif
_cod_data_source_block NMO_1
_cod_depositor_comments 'Adding full bibliography for 7223614--7223619.cif.'
_cod_original_cell_volume 5120.1(19)
_cod_database_code 7223619
_shelxl_version_number 2013-4
_shelx_space_group_comment
;
The symmetry employed for this shelxl refinement is uniquely defined
by the following loop, which should always be used as a source of
symmetry information in preference to the above space-group names.
They are only intended as comments.
;
_olex2_refinement_description
;
1. Fixed Uiso
 At 1.2 times of:
  All C(H) groups, All C(H,H) groups
 At 1.5 times of:
  All C(H,H,H) groups, All O(H) groups
2. Restrained distances
 H2S-O2S
 0.82 with sigma of 0.02
 C2S-O2S
 1.43 with sigma of 0.01
3. Uiso/Uaniso restraints and constraints
Uanis(C1S) \\sim Ueq: with sigma of 0.01 and sigma for terminal atoms of 0.02
Uanis(C2S) \\sim Ueq: with sigma of 0.01 and sigma for terminal atoms of 0.02
4.a Ternary CH refined with riding coordinates:
 C7(H7), C14(H14), C21(H21), C28(H28)
4.b Secondary CH2 refined with riding coordinates:
 C29(H29A,H29B), C31(H31A,H31B), C33(H33A,H33B), C35(H35A,H35B), C2B(H2BA,
 H2BB), C3B(H3BA,H3BB), C4B(H4BA,H4BB), C5B(H5BA,H5BB), C2A(H2AA,H2AB),
 C3A(H3AA,H3AB), C4A(H4AA,H4AB), C5A(H5AA,H5AB)
4.c Aromatic/amide H refined with riding coordinates:
 C2(H2), C9(H9), C16(H16), C23(H23)
4.d Idealised Me refined as rotating group:
 C30(H30A,H30B,H30C), C32(H32A,H32B,H32C), C34(H34A,H34B,H34C), C36(H36A,H36B,
 H36C), C37(H37A,H37B,H37C), C38(H38A,H38B,H38C), C39(H39A,H39B,H39C), C40(H40A,
 H40B,H40C), C1B(H1BA,H1BB,H1BC), C1A(H1AA,H1AB,H1AC), C1S(H1SA,H1SB,H1SC),
 C2S(H2SA,H2SB,H2SC)
4.e Idealised tetrahedral OH refined as rotating group:
 O4(H4), O6(H6), O8(H8), O11(H11), O13(H13), O18(H18), O20(H20), O27(H27),
 O1S(H1S)
;
_olex2_submission_special_instructions 'No special instructions were received'

loop_
_space_group_symop_operation_xyz
'x, y, z'
'-x, y+1/2, -z+1/2'
'-x, -y, -z'
'x, -y-1/2, z-1/2'

loop_
_atom_site_label
_atom_site_type_symbol
_atom_site_fract_x
_atom_site_fract_y
_atom_site_fract_z
_atom_site_U_iso_or_equiv
_atom_site_adp_type
_atom_site_occupancy
_atom_site_site_symmetry_order
_atom_site_calc_flag
_atom_site_refinement_flags_posn
_atom_site_refinement_flags_adp
_atom_site_disorder_assembly
_atom_site_disorder_group
C1 C 0.8060(3) 0.35395(13) 0.3665(2) 0.0194(7) Uani 1 1 d . . . .
C2 C 0.8089(3) 0.40950(13) 0.35140(19) 0.0205(7) Uani 1 1 d . . . .
H2 H 0.7723 0.4331 0.3787 0.025 Uiso 1 1 calc R . . .
C3 C 0.8648(2) 0.43132(13) 0.2968(2) 0.0211(7) Uani 1 1 d . . . .
C4 C 0.9184(3) 0.39530(14) 0.2564(2) 0.0252(8) Uani 1 1 d . . . .
C5 C 0.9189(3) 0.33905(14) 0.2692(2) 0.0230(8) Uani 1 1 d . . . .
C6 C 0.8605(3) 0.31899(13) 0.3239(2) 0.0225(8) Uani 1 1 d . . . .
C7 C 0.8690(3) 0.49274(13) 0.2828(2) 0.0220(7) Uani 1 1 d . . . .
H7 H 0.9258 0.4984 0.2532 0.026 Uiso 1 1 calc R . . .
C8 C 0.7644(3) 0.51397(13) 0.2277(2) 0.0204(7) Uani 1 1 d . . . .
C9 C 0.6787(3) 0.53368(12) 0.2582(2) 0.0191(7) Uani 1 1 d . . . .
H9 H 0.6841 0.5314 0.3138 0.023 Uiso 1 1 calc R . . .
C10 C 0.5854(2) 0.55670(12) 0.20934(19) 0.0182(7) Uani 1 1 d . . . .
C11 C 0.5793(3) 0.55971(12) 0.12608(19) 0.0190(7) Uani 1 1 d . . . .
C12 C 0.6606(3) 0.53846(13) 0.09135(19) 0.0204(7) Uani 1 1 d . . . .
C13 C 0.7521(3) 0.51556(13) 0.1436(2) 0.0210(7) Uani 1 1 d . . . .
C14 C 0.4908(3) 0.57622(13) 0.24406(19) 0.0190(7) Uani 1 1 d . . . .
H14 H 0.4549 0.6054 0.2082 0.023 Uiso 1 1 calc R . . .
C15 C 0.4065(3) 0.53103(13) 0.23951(19) 0.0195(7) Uani 1 1 d . . . .
C16 C 0.4208(3) 0.49077(12) 0.29906(19) 0.0189(7) Uani 1 1 d . . . .
H16 H 0.4837 0.4916 0.3404 0.023 Uiso 1 1 calc R . . .
C17 C 0.3465(3) 0.44976(13) 0.29995(19) 0.0183(7) Uani 1 1 d . . . .
C18 C 0.2549(3) 0.44803(13) 0.2351(2) 0.0209(7) Uani 1 1 d . . . .
C19 C 0.2345(3) 0.48714(13) 0.1738(2) 0.0216(7) Uani 1 1 d . . . .
C20 C 0.3114(3) 0.52860(12) 0.17733(19) 0.0184(7) Uani 1 1 d . . . .
C21 C 0.3616(3) 0.40939(13) 0.37059(19) 0.0200(7) Uani 1 1 d . . . .
H21 H 0.2908 0.3923 0.3672 0.024 Uiso 1 1 calc R . . .
C22 C 0.4399(3) 0.36388(12) 0.36211(19) 0.0180(7) Uani 1 1 d . . . .
C23 C 0.5511(3) 0.36667(13) 0.39575(19) 0.0197(7) Uani 1 1 d . . . .
H23 H 0.5781 0.3979 0.4247 0.024 Uiso 1 1 calc R . . .
C24 C 0.6241(3) 0.32612(13) 0.38894(19) 0.0188(7) Uani 1 1 d . . . .
C25 C 0.5815(3) 0.27949(13) 0.3450(2) 0.0233(8) Uani 1 1 d . . . .
C26 C 0.4696(3) 0.27346(13) 0.3116(2) 0.0253(8) Uani 1 1 d . . . .
C27 C 0.4017(3) 0.31661(13) 0.3187(2) 0.0224(7) Uani 1 1 d . . . .
C28 C 0.7453(3) 0.33083(13) 0.42710(19) 0.0206(7) Uani 1 1 d . . . .
H28 H 0.7718 0.2935 0.4387 0.025 Uiso 1 1 calc R . . .
C29 C 0.7720(3) 0.36097(14) 0.5086(2) 0.0255(8) Uani 1 1 d . . . .
H29A H 0.7641 0.3999 0.4990 0.031 Uiso 1 1 calc R . . .
H29B H 0.7212 0.3501 0.5404 0.031 Uiso 1 1 calc R . . .
C30 C 0.8878(3) 0.34867(17) 0.5563(2) 0.0430(10) Uani 1 1 d . . . .
H30A H 0.9384 0.3610 0.5260 0.065 Uiso 1 1 calc GR . . .
H30B H 0.8961 0.3101 0.5652 0.065 Uiso 1 1 calc GR . . .
H30C H 0.9015 0.3671 0.6077 0.065 Uiso 1 1 calc GR . . .
C31 C 0.9056(3) 0.52453(14) 0.3631(2) 0.0279(8) Uani 1 1 d . . . .
H31A H 0.8985 0.5633 0.3523 0.034 Uiso 1 1 calc R . . .
H31B H 0.8595 0.5151 0.3994 0.034 Uiso 1 1 calc R . . .
C32 C 1.0232(3) 0.51100(17) 0.4034(3) 0.0426(10) Uani 1 1 d . . . .
H32A H 1.0687 0.5204 0.3675 0.064 Uiso 1 1 calc GR . . .
H32B H 1.0296 0.4727 0.4152 0.064 Uiso 1 1 calc GR . . .
H32C H 1.0453 0.5313 0.4530 0.064 Uiso 1 1 calc GR . . .
C33 C 0.5261(3) 0.60092(14) 0.3288(2) 0.0238(8) Uani 1 1 d . . . .
H33A H 0.5531 0.5722 0.3677 0.029 Uiso 1 1 calc R . . .
H33B H 0.5849 0.6264 0.3300 0.029 Uiso 1 1 calc R . . .
C34 C 0.4333(3) 0.63024(15) 0.3537(2) 0.0353(9) Uani 1 1 d . . . .
H34A H 0.4058 0.6584 0.3150 0.053 Uiso 1 1 calc GR . . .
H34B H 0.4592 0.6461 0.4065 0.053 Uiso 1 1 calc GR . . .
H34C H 0.3764 0.6047 0.3552 0.053 Uiso 1 1 calc GR . . .
C35 C 0.3935(3) 0.43737(13) 0.4536(2) 0.0231(8) Uani 1 1 d . . . .
H35A H 0.4041 0.4098 0.4958 0.028 Uiso 1 1 calc R . . .
H35B H 0.4621 0.4561 0.4582 0.028 Uiso 1 1 calc R . . .
C36 C 0.3097(3) 0.47806(16) 0.4680(2) 0.0363(9) Uani 1 1 d . . . .
H36A H 0.2997 0.5059 0.4271 0.054 Uiso 1 1 calc GR . . .
H36B H 0.3345 0.4943 0.5207 0.054 Uiso 1 1 calc GR . . .
H36C H 0.2421 0.4597 0.4652 0.054 Uiso 1 1 calc GR . . .
C37 C 0.9786(3) 0.30078(15) 0.2251(2) 0.0318(9) Uani 1 1 d . . . .
H37A H 1.0426 0.2874 0.2623 0.048 Uiso 1 1 calc GR . . .
H37B H 0.9989 0.3199 0.1814 0.048 Uiso 1 1 calc GR . . .
H37C H 0.9322 0.2707 0.2036 0.048 Uiso 1 1 calc GR . . .
C38 C 0.6497(3) 0.53937(15) 0.0009(2) 0.0260(8) Uani 1 1 d . . . .
H38A H 0.6684 0.5749 -0.0152 0.039 Uiso 1 1 calc GR . . .
H38B H 0.5762 0.5310 -0.0264 0.039 Uiso 1 1 calc GR . . .
H38C H 0.6977 0.5128 -0.0133 0.039 Uiso 1 1 calc GR . . .
C39 C 0.1337(3) 0.48472(15) 0.1054(2) 0.0279(8) Uani 1 1 d . . . .
H39A H 0.0728 0.4983 0.1241 0.042 Uiso 1 1 calc GR . . .
H39B H 0.1201 0.4477 0.0877 0.042 Uiso 1 1 calc GR . . .
H39C H 0.1441 0.5066 0.0608 0.042 Uiso 1 1 calc GR . . .
C40 C 0.4267(3) 0.22009(15) 0.2722(3) 0.0400(10) Uani 1 1 d . . . .
H40A H 0.3544 0.2142 0.2787 0.060 Uiso 1 1 calc GR . . .
H40B H 0.4728 0.1908 0.2975 0.060 Uiso 1 1 calc GR . . .
H40C H 0.4258 0.2213 0.2154 0.060 Uiso 1 1 calc GR . . .
O4 O 0.96447(19) 0.41631(10) 0.19539(15) 0.0310(6) Uani 1 1 d . . . .
H4 H 1.0296 0.4093 0.2060 0.047 Uiso 1 1 calc GR . . .
O6 O 0.85110(19) 0.26393(9) 0.33287(16) 0.0292(6) Uani 1 1 d . . . .
H6 H 0.9116 0.2506 0.3494 0.044 Uiso 1 1 calc GR . . .
O8 O 0.64537(19) 0.23632(9) 0.33305(16) 0.0310(6) Uani 1 1 d . . . .
H8 H 0.7083 0.2466 0.3389 0.046 Uiso 1 1 calc GR . . .
O11 O 0.48703(18) 0.58264(10) 0.07793(14) 0.0259(6) Uani 1 1 d . . . .
H11 H 0.5035 0.6009 0.0421 0.039 Uiso 1 1 calc GR . . .
O13 O 0.83017(19) 0.49606(10) 0.10635(14) 0.0277(6) Uani 1 1 d . . . .
H13 H 0.8712 0.4756 0.1375 0.041 Uiso 1 1 calc GR . . .
O18 O 0.17933(18) 0.40624(9) 0.22868(15) 0.0288(6) Uani 1 1 d . . . .
H18 H 0.2108 0.3776 0.2440 0.043 Uiso 1 1 calc GR . . .
O20 O 0.29015(18) 0.56714(9) 0.11666(14) 0.0246(5) Uani 1 1 d . . . .
H20 H 0.3473 0.5772 0.1067 0.037 Uiso 1 1 calc GR . . .
O27 O 0.29084(18) 0.31391(9) 0.28519(15) 0.0279(6) Uani 1 1 d . . . .
H27 H 0.2794 0.2943 0.2449 0.042 Uiso 1 1 calc GR . . .
C1B C 1.0172(4) 0.16622(19) 0.5095(3) 0.0503(12) Uani 1 1 d . . . .
H1BA H 1.0855 0.1801 0.5398 0.075 Uiso 1 1 calc GR . . .
H1BB H 1.0078 0.1296 0.5264 0.075 Uiso 1 1 calc GR . . .
H1BC H 0.9594 0.1886 0.5191 0.075 Uiso 1 1 calc GR . . .
C2B C 0.9132(3) 0.14090(16) 0.3739(3) 0.0427(10) Uani 1 1 d . . . .
H2BA H 0.9058 0.1049 0.3956 0.051 Uiso 1 1 calc R . . .
H2BB H 0.8515 0.1625 0.3798 0.051 Uiso 1 1 calc R . . .
C3B C 0.9132(5) 0.1363(2) 0.2859(3) 0.0638(15) Uani 1 1 d . . . .
H3BA H 0.8474 0.1180 0.2575 0.077 Uiso 1 1 calc R . . .
H3BB H 0.9132 0.1725 0.2630 0.077 Uiso 1 1 calc R . . .
C4B C 1.1015(5) 0.1342(2) 0.3151(3) 0.0719(17) Uani 1 1 d . . . .
H4BA H 1.1017 0.1711 0.2947 0.086 Uiso 1 1 calc R . . .
H4BB H 1.1639 0.1152 0.3043 0.086 Uiso 1 1 calc R . . .
C5B C 1.1105(4) 0.13569(17) 0.4056(3) 0.0496(12) Uani 1 1 d . . . .
H5BA H 1.1108 0.0989 0.4265 0.059 Uiso 1 1 calc R . . .
H5BB H 1.1777 0.1533 0.4327 0.059 Uiso 1 1 calc R . . .
N1B N 1.0155(3) 0.16672(11) 0.42148(19) 0.0333(8) Uani 1 1 d . . . .
O1B O 1.0250(2) 0.22057(9) 0.39734(17) 0.0389(7) Uani 1 1 d . . . .
O2B O 1.0044(4) 0.10717(15) 0.2739(2) 0.0809(12) Uani 1 1 d . . . .
C1A C 0.5472(4) 0.38926(19) 0.1742(2) 0.0543(13) Uani 1 1 d . . . .
H1AA H 0.5302 0.4257 0.1548 0.081 Uiso 1 1 calc GR . . .
H1AB H 0.6031 0.3903 0.2235 0.081 Uiso 1 1 calc GR . . .
H1AC H 0.4834 0.3724 0.1846 0.081 Uiso 1 1 calc GR . . .
C2A C 0.6817(3) 0.38439(15) 0.0910(2) 0.0376(10) Uani 1 1 d . . . .
H2AA H 0.6600 0.4196 0.0664 0.045 Uiso 1 1 calc R . . .
H2AB H 0.7375 0.3904 0.1403 0.045 Uiso 1 1 calc R . . .
C3A C 0.7266(3) 0.35007(17) 0.0334(3) 0.0449(11) Uani 1 1 d . . . .
H3AA H 0.6716 0.3451 -0.0166 0.054 Uiso 1 1 calc R . . .
H3AB H 0.7880 0.3686 0.0203 0.054 Uiso 1 1 calc R . . .
C4A C 0.6703(4) 0.27069(16) 0.0844(3) 0.0440(11) Uani 1 1 d . . . .
H4AA H 0.6930 0.2350 0.1066 0.053 Uiso 1 1 calc R . . .
H4AB H 0.6161 0.2655 0.0340 0.053 Uiso 1 1 calc R . . .
C5A C 0.6202(3) 0.30174(16) 0.1438(2) 0.0383(10) Uani 1 1 d . . . .
H5AA H 0.5578 0.2819 0.1527 0.046 Uiso 1 1 calc R . . .
H5AB H 0.6726 0.3049 0.1955 0.046 Uiso 1 1 calc R . . .
N1A N 0.5858(2) 0.35722(12) 0.11182(17) 0.0293(7) Uani 1 1 d . . . .
O1A O 0.50229(19) 0.35296(10) 0.04201(14) 0.0300(6) Uani 1 1 d . . . .
O2A O 0.7604(2) 0.29822(12) 0.06802(18) 0.0486(8) Uani 1 1 d . . . .
C1S C 0.3423(6) 0.2490(3) -0.0225(4) 0.106(2) Uani 1 1 d . U . .
H1SA H 0.2729 0.2433 -0.0591 0.159 Uiso 1 1 calc GR . . .
H1SB H 0.3665 0.2157 0.0056 0.159 Uiso 1 1 calc GR . . .
H1SC H 0.3939 0.2603 -0.0528 0.159 Uiso 1 1 calc GR . . .
O1S O 0.3330(3) 0.29074(16) 0.0355(2) 0.0727(11) Uani 1 1 d . . . .
H1S H 0.3836 0.3122 0.0401 0.109 Uiso 1 1 calc GR . . .
C2S C 0.1597(10) 0.2233(4) 0.1275(8) 0.208(5) Uani 1 1 d D U . .
H2SA H 0.1853 0.2012 0.0889 0.312 Uiso 1 1 calc GR . A .
H2SB H 0.0854 0.2332 0.1053 0.312 Uiso 1 1 calc GR . A .
H2SC H 0.1650 0.2030 0.1767 0.312 Uiso 1 1 calc GR . A .
O2S O 0.2188(3) 0.26724(13) 0.14300(19) 0.0475(8) Uani 1 1 d D . B 1
H2S H 0.257(5) 0.279(3) 0.112(4) 0.13(3) Uiso 1 1 d D . C 1

loop_
_atom_site_aniso_label
_atom_site_aniso_U_11
_atom_site_aniso_U_22
_atom_site_aniso_U_33
_atom_site_aniso_U_23
_atom_site_aniso_U_13
_atom_site_aniso_U_12
C1 0.0153(17) 0.0208(17) 0.0215(18) 0.0033(14) 0.0030(13) 0.0012(13)
C2 0.0218(18) 0.0198(17) 0.0195(17) 0.0019(14) 0.0038(14) 0.0003(14)
C3 0.0123(16) 0.0258(18) 0.0240(18) 0.0073(14) 0.0019(13) 0.0029(14)
C4 0.0184(18) 0.032(2) 0.0253(19) 0.0098(15) 0.0061(14) 0.0030(15)
C5 0.0194(18) 0.0262(19) 0.0240(19) 0.0052(15) 0.0063(14) 0.0043(14)
C6 0.0232(18) 0.0179(17) 0.0260(19) 0.0045(14) 0.0052(15) 0.0033(14)
C7 0.0180(17) 0.0238(18) 0.0237(18) 0.0088(14) 0.0037(14) 0.0016(14)
C8 0.0191(17) 0.0158(16) 0.0251(19) 0.0038(14) 0.0026(14) -0.0011(13)
C9 0.0219(18) 0.0169(16) 0.0179(17) 0.0009(13) 0.0036(14) -0.0024(13)
C10 0.0182(17) 0.0153(16) 0.0219(18) 0.0026(13) 0.0063(14) -0.0028(13)
C11 0.0163(16) 0.0165(16) 0.0219(18) 0.0053(13) 0.0001(13) 0.0009(13)
C12 0.0220(18) 0.0198(17) 0.0213(18) 0.0039(14) 0.0092(14) -0.0034(14)
C13 0.0216(18) 0.0194(17) 0.0239(18) 0.0038(14) 0.0092(14) -0.0012(14)
C14 0.0199(17) 0.0190(17) 0.0192(17) 0.0047(13) 0.0068(13) 0.0006(13)
C15 0.0206(18) 0.0196(17) 0.0196(17) -0.0019(14) 0.0071(14) 0.0005(13)
C16 0.0195(17) 0.0171(16) 0.0200(17) 0.0002(13) 0.0048(14) 0.0012(13)
C17 0.0198(17) 0.0190(17) 0.0170(17) 0.0040(13) 0.0061(14) 0.0066(13)
C18 0.0207(18) 0.0164(17) 0.0270(19) -0.0009(14) 0.0085(15) -0.0009(13)
C19 0.0221(18) 0.0223(17) 0.0214(18) 0.0020(14) 0.0070(14) 0.0038(14)
C20 0.0191(17) 0.0183(17) 0.0189(17) 0.0020(13) 0.0068(14) 0.0012(13)
C21 0.0195(17) 0.0192(17) 0.0228(18) 0.0020(14) 0.0079(14) -0.0013(13)
C22 0.0220(18) 0.0175(17) 0.0172(17) 0.0031(13) 0.0102(14) -0.0001(13)
C23 0.0217(18) 0.0180(17) 0.0209(18) 0.0032(13) 0.0078(14) 0.0006(14)
C24 0.0219(18) 0.0198(17) 0.0161(17) 0.0046(13) 0.0070(14) 0.0001(14)
C25 0.0265(19) 0.0198(17) 0.0259(19) 0.0014(14) 0.0108(15) 0.0052(15)
C26 0.031(2) 0.0176(17) 0.0271(19) -0.0017(14) 0.0064(16) -0.0002(15)
C27 0.0195(18) 0.0252(19) 0.0235(18) 0.0038(15) 0.0069(14) -0.0017(14)
C28 0.0194(17) 0.0206(17) 0.0220(18) 0.0046(14) 0.0054(14) 0.0013(14)
C29 0.031(2) 0.0262(19) 0.0188(18) 0.0038(14) 0.0036(15) 0.0015(15)
C30 0.044(3) 0.045(2) 0.034(2) 0.0019(19) -0.0029(19) -0.002(2)
C31 0.0243(19) 0.0257(19) 0.031(2) 0.0060(16) 0.0017(16) -0.0064(15)
C32 0.030(2) 0.047(2) 0.044(3) 0.003(2) -0.0044(19) -0.0034(19)
C33 0.0286(19) 0.0211(18) 0.0212(18) -0.0008(14) 0.0051(15) -0.0028(15)
C34 0.043(2) 0.034(2) 0.031(2) -0.0061(17) 0.0125(18) 0.0040(18)
C35 0.0271(19) 0.0222(18) 0.0204(18) 0.0021(14) 0.0060(14) 0.0031(14)
C36 0.043(2) 0.036(2) 0.032(2) -0.0025(17) 0.0138(18) 0.0075(18)
C37 0.029(2) 0.033(2) 0.037(2) 0.0083(17) 0.0158(17) 0.0094(16)
C38 0.0232(19) 0.031(2) 0.0253(19) 0.0026(15) 0.0087(15) 0.0094(15)
C39 0.0220(19) 0.034(2) 0.026(2) 0.0067(16) 0.0021(15) -0.0035(15)
C40 0.041(2) 0.024(2) 0.053(3) -0.0107(18) 0.006(2) -0.0006(17)
O4 0.0210(13) 0.0431(15) 0.0324(14) 0.0160(12) 0.0132(11) 0.0078(11)
O6 0.0265(13) 0.0233(13) 0.0405(15) 0.0074(11) 0.0133(12) 0.0080(10)
O8 0.0274(14) 0.0211(13) 0.0439(16) -0.0052(11) 0.0074(12) 0.0061(10)
O11 0.0211(13) 0.0330(14) 0.0237(13) 0.0101(10) 0.0054(10) 0.0054(10)
O13 0.0231(13) 0.0364(15) 0.0259(13) 0.0078(11) 0.0106(11) 0.0085(11)
O18 0.0209(13) 0.0236(13) 0.0393(15) 0.0069(11) 0.0016(11) -0.0044(10)
O20 0.0232(13) 0.0267(13) 0.0229(13) 0.0114(10) 0.0033(10) -0.0001(10)
O27 0.0229(13) 0.0256(13) 0.0328(15) -0.0064(11) 0.0017(11) 0.0014(10)
C1B 0.060(3) 0.050(3) 0.037(3) 0.002(2) 0.003(2) 0.002(2)
C2B 0.043(3) 0.030(2) 0.049(3) 0.0007(19) -0.002(2) -0.0059(18)
C3B 0.091(4) 0.047(3) 0.043(3) -0.011(2) -0.005(3) 0.013(3)
C4B 0.095(5) 0.062(3) 0.071(4) 0.014(3) 0.042(4) 0.042(3)
C5B 0.055(3) 0.034(2) 0.058(3) 0.011(2) 0.011(2) 0.019(2)
N1B 0.0362(19) 0.0202(16) 0.041(2) 0.0039(14) 0.0040(15) 0.0045(13)
O1B 0.0336(15) 0.0200(13) 0.0602(19) 0.0080(12) 0.0049(13) 0.0011(11)
O2B 0.130(4) 0.060(2) 0.050(2) -0.0117(18) 0.015(2) 0.038(2)
C1A 0.076(3) 0.062(3) 0.025(2) -0.003(2) 0.013(2) 0.022(3)
C2A 0.038(2) 0.029(2) 0.039(2) 0.0114(18) -0.0053(18) -0.0032(17)
C3A 0.033(2) 0.048(3) 0.056(3) 0.022(2) 0.014(2) 0.0081(19)
C4A 0.053(3) 0.029(2) 0.049(3) 0.0085(19) 0.010(2) 0.0127(19)
C5A 0.042(2) 0.039(2) 0.034(2) 0.0159(18) 0.0071(18) 0.0066(19)
N1A 0.0380(18) 0.0293(16) 0.0191(15) 0.0020(13) 0.0038(13) 0.0056(14)
O1A 0.0299(14) 0.0349(14) 0.0224(13) 0.0055(11) 0.0005(11) 0.0012(11)
O2A 0.0422(17) 0.0494(18) 0.055(2) 0.0183(15) 0.0137(15) 0.0166(14)
C1S 0.110(5) 0.113(5) 0.112(5) -0.068(4) 0.064(4) -0.033(4)
O1S 0.068(2) 0.095(3) 0.067(2) -0.041(2) 0.039(2) -0.040(2)
C2S 0.295(13) 0.104(7) 0.213(11) -0.039(7) 0.036(10) -0.022(8)
O2S 0.0488(19) 0.0511(19) 0.0405(18) -0.0126(14) 0.0064(15) -0.0111(15)

loop_
_atom_type_symbol
_atom_type_description
_atom_type_scat_dispersion_real
_atom_type_scat_dispersion_imag
_atom_type_scat_source
C C 0.0033 0.0016 'International Tables Vol C Tables 4.2.6.8 and 6.1.1.4'
H H 0.0000 0.0000 'International Tables Vol C Tables 4.2.6.8 and 6.1.1.4'
N N 0.0061 0.0033 'International Tables Vol C Tables 4.2.6.8 and 6.1.1.4'
O O 0.0106 0.0060 'International Tables Vol C Tables 4.2.6.8 and 6.1.1.4'

loop_
_geom_angle_atom_site_label_1
_geom_angle_atom_site_label_2
_geom_angle_atom_site_label_3
_geom_angle
C2 C1 C6 117.9(3)
C2 C1 C28 121.8(3)
C6 C1 C28 120.3(3)
C1 C2 H2 118.7
C1 C2 C3 122.6(3)
C3 C2 H2 118.7
C2 C3 C7 121.5(3)
C4 C3 C2 117.7(3)
C4 C3 C7 120.9(3)
C3 C4 C5 122.5(3)
C3 C4 O4 117.8(3)
C5 C4 O4 119.4(3)
C4 C5 C6 117.7(3)
C4 C5 C37 121.6(3)
C6 C5 C37 120.7(3)
C1 C6 C5 121.6(3)
O6 C6 C1 118.7(3)
O6 C6 C5 119.5(3)
C3 C7 H7 106.0
C3 C7 C31 112.1(3)
C8 C7 C3 112.1(3)
C8 C7 H7 106.0
C8 C7 C31 114.0(3)
C31 C7 H7 106.0
C9 C8 C7 122.2(3)
C9 C8 C13 117.2(3)
C13 C8 C7 120.6(3)
C8 C9 H9 118.4
C10 C9 C8 123.2(3)
C10 C9 H9 118.4
C9 C10 C11 117.3(3)
C9 C10 C14 122.1(3)
C11 C10 C14 120.6(3)
C10 C11 C12 122.1(3)
O11 C11 C10 117.2(3)
O11 C11 C12 120.6(3)
C11 C12 C38 121.4(3)
C13 C12 C11 117.8(3)
C13 C12 C38 120.8(3)
C8 C13 C12 122.2(3)
O13 C13 C8 122.4(3)
O13 C13 C12 115.3(3)
C10 C14 H14 106.4
C15 C14 C10 110.7(3)
C15 C14 H14 106.4
C33 C14 C10 113.8(3)
C33 C14 H14 106.4
C33 C14 C15 112.5(3)
C16 C15 C14 120.5(3)
C16 C15 C20 117.1(3)
C20 C15 C14 122.4(3)
C15 C16 H16 118.2
C17 C16 C15 123.5(3)
C17 C16 H16 118.2
C16 C17 C18 117.1(3)
C16 C17 C21 121.3(3)
C18 C17 C21 121.5(3)
C19 C18 C17 122.6(3)
O18 C18 C17 120.9(3)
O18 C18 C19 116.5(3)
C18 C19 C20 117.6(3)
C18 C19 C39 121.4(3)
C20 C19 C39 121.1(3)
C19 C20 C15 122.0(3)
O20 C20 C15 121.0(3)
O20 C20 C19 117.1(3)
C17 C21 H21 106.7
C17 C21 C35 112.6(3)
C22 C21 C17 111.5(3)
C22 C21 H21 106.7
C22 C21 C35 112.2(3)
C35 C21 H21 106.7
C23 C22 C21 123.0(3)
C23 C22 C27 116.6(3)
C27 C22 C21 120.4(3)
C22 C23 H23 117.9
C24 C23 C22 124.3(3)
C24 C23 H23 117.9
C23 C24 C25 116.8(3)
C23 C24 C28 122.5(3)
C25 C24 C28 120.7(3)
C24 C25 C26 121.7(3)
O8 C25 C24 122.7(3)
O8 C25 C26 115.6(3)
C25 C26 C40 119.5(3)
C27 C26 C25 118.2(3)
C27 C26 C40 122.3(3)
C26 C27 C22 122.3(3)
C26 C27 O27 121.1(3)
O27 C27 C22 116.6(3)
C1 C28 H28 106.2
C1 C28 C29 112.6(3)
C24 C28 C1 111.0(3)
C24 C28 H28 106.2
C24 C28 C29 114.0(3)
C29 C28 H28 106.2
C28 C29 H29A 109.4
C28 C29 H29B 109.4
H29A C29 H29B 108.0
C30 C29 C28 111.3(3)
C30 C29 H29A 109.4
C30 C29 H29B 109.4
C29 C30 H30A 109.5
C29 C30 H30B 109.5
C29 C30 H30C 109.5
H30A C30 H30B 109.5
H30A C30 H30C 109.5
H30B C30 H30C 109.5
C7 C31 H31A 109.6
C7 C31 H31B 109.6
H31A C31 H31B 108.1
C32 C31 C7 110.2(3)
C32 C31 H31A 109.6
C32 C31 H31B 109.6
C31 C32 H32A 109.5
C31 C32 H32B 109.5
C31 C32 H32C 109.5
H32A C32 H32B 109.5
H32A C32 H32C 109.5
H32B C32 H32C 109.5
C14 C33 H33A 109.2
C14 C33 H33B 109.2
H33A C33 H33B 107.9
C34 C33 C14 112.0(3)
C34 C33 H33A 109.2
C34 C33 H33B 109.2
C33 C34 H34A 109.5
C33 C34 H34B 109.5
C33 C34 H34C 109.5
H34A C34 H34B 109.5
H34A C34 H34C 109.5
H34B C34 H34C 109.5
C21 C35 H35A 108.9
C21 C35 H35B 108.9
H35A C35 H35B 107.7
C36 C35 C21 113.5(3)
C36 C35 H35A 108.9
C36 C35 H35B 108.9
C35 C36 H36A 109.5
C35 C36 H36B 109.5
C35 C36 H36C 109.5
H36A C36 H36B 109.5
H36A C36 H36C 109.5
H36B C36 H36C 109.5
C5 C37 H37A 109.5
C5 C37 H37B 109.5
C5 C37 H37C 109.5
H37A C37 H37B 109.5
H37A C37 H37C 109.5
H37B C37 H37C 109.5
C12 C38 H38A 109.5
C12 C38 H38B 109.5
C12 C38 H38C 109.5
H38A C38 H38B 109.5
H38A C38 H38C 109.5
H38B C38 H38C 109.5
C19 C39 H39A 109.5
C19 C39 H39B 109.5
C19 C39 H39C 109.5
H39A C39 H39B 109.5
H39A C39 H39C 109.5
H39B C39 H39C 109.5
C26 C40 H40A 109.5
C26 C40 H40B 109.5
C26 C40 H40C 109.5
H40A C40 H40B 109.5
H40A C40 H40C 109.5
H40B C40 H40C 109.5
C4 O4 H4 109.5
C6 O6 H6 109.5
C25 O8 H8 109.5
C11 O11 H11 109.5
C13 O13 H13 109.5
C18 O18 H18 109.5
C20 O20 H20 109.5
C27 O27 H27 109.5
H1BA C1B H1BB 109.5
H1BA C1B H1BC 109.5
H1BB C1B H1BC 109.5
N1B C1B H1BA 109.5
N1B C1B H1BB 109.5
N1B C1B H1BC 109.5
H2BA C2B H2BB 108.0
C3B C2B H2BA 109.3
C3B C2B H2BB 109.3
C3B C2B N1B 111.5(4)
N1B C2B H2BA 109.3
N1B C2B H2BB 109.3
C2B C3B H3BA 109.3
C2B C3B H3BB 109.3
H3BA C3B H3BB 107.9
O2B C3B C2B 111.8(4)
O2B C3B H3BA 109.3
O2B C3B H3BB 109.3
H4BA C4B H4BB 108.0
C5B C4B H4BA 109.4
C5B C4B H4BB 109.4
O2B C4B H4BA 109.4
O2B C4B H4BB 109.4
O2B C4B C5B 111.0(5)
C4B C5B H5BA 109.9
C4B C5B H5BB 109.9
H5BA C5B H5BB 108.3
N1B C5B C4B 108.8(4)
N1B C5B H5BA 109.9
N1B C5B H5BB 109.9
C1B N1B C2B 110.1(3)
C1B N1B C5B 110.6(3)
C2B N1B C5B 108.5(3)
O1B N1B C1B 108.6(3)
O1B N1B C2B 111.5(3)
O1B N1B C5B 107.4(3)
C3B O2B C4B 109.6(4)
H1AA C1A H1AB 109.5
H1AA C1A H1AC 109.5
H1AB C1A H1AC 109.5
N1A C1A H1AA 109.5
N1A C1A H1AB 109.5
N1A C1A H1AC 109.5
H2AA C2A H2AB 108.1
C3A C2A H2AA 109.5
C3A C2A H2AB 109.5
C3A C2A N1A 110.8(3)
N1A C2A H2AA 109.5
N1A C2A H2AB 109.5
C2A C3A H3AA 109.4
C2A C3A H3AB 109.4
H3AA C3A H3AB 108.0
O2A C3A C2A 111.0(3)
O2A C3A H3AA 109.4
O2A C3A H3AB 109.4
H4AA C4A H4AB 107.9
C5A C4A H4AA 109.2
C5A C4A H4AB 109.2
O2A C4A H4AA 109.2
O2A C4A H4AB 109.2
O2A C4A C5A 112.0(3)
C4A C5A H5AA 109.5
C4A C5A H5AB 109.5
H5AA C5A H5AB 108.1
N1A C5A C4A 110.5(3)
N1A C5A H5AA 109.5
N1A C5A H5AB 109.5
C1A N1A C2A 110.6(3)
C1A N1A C5A 109.9(3)
C5A N1A C2A 107.9(3)
O1A N1A C1A 109.4(3)
O1A N1A C2A 109.3(3)
O1A N1A C5A 109.8(3)
C4A O2A C3A 109.3(3)
H1SA C1S H1SB 109.5
H1SA C1S H1SC 109.5
H1SB C1S H1SC 109.5
O1S C1S H1SA 109.5
O1S C1S H1SB 109.5
O1S C1S H1SC 109.5
C1S O1S H1S 109.5
H2SA C2S H2SB 109.5
H2SA C2S H2SC 109.5
H2SB C2S H2SC 109.5
O2S C2S H2SA 109.5
O2S C2S H2SB 109.5
O2S C2S H2SC 109.5
C2S O2S H2S 122(5)

loop_
_geom_bond_atom_site_label_1
_geom_bond_atom_site_label_2
_geom_bond_distance
C1 C2 1.389(4)
C1 C6 1.403(5)
C1 C28 1.529(4)
C2 H2 0.9300
C2 C3 1.396(5)
C3 C4 1.389(5)
C3 C7 1.529(5)
C4 C5 1.398(5)
C4 O4 1.399(4)
C5 C6 1.403(5)
C5 C37 1.509(5)
C6 O6 1.369(4)
C7 H7 0.9800
C7 C8 1.523(4)
C7 C31 1.541(5)
C8 C9 1.395(5)
C8 C13 1.395(5)
C9 H9 0.9300
C9 C10 1.394(4)
C10 C11 1.396(5)
C10 C14 1.530(4)
C11 C12 1.401(5)
C11 O11 1.379(4)
C12 C13 1.401(5)
C12 C38 1.505(5)
C13 O13 1.378(4)
C14 H14 0.9800
C14 C15 1.529(4)
C14 C33 1.525(5)
C15 C16 1.393(4)
C15 C20 1.403(4)
C16 H16 0.9300
C16 C17 1.381(5)
C17 C18 1.398(5)
C17 C21 1.530(4)
C18 C19 1.393(5)
C18 O18 1.390(4)
C19 C20 1.401(5)
C19 C39 1.511(5)
C20 O20 1.376(4)
C21 H21 0.9800
C21 C22 1.524(4)
C21 C35 1.531(5)
C22 C23 1.392(5)
C22 C27 1.398(5)
C23 H23 0.9300
C23 C24 1.382(5)
C24 C25 1.402(5)
C24 C28 1.524(5)
C25 C26 1.406(5)
C25 O8 1.377(4)
C26 C27 1.387(5)
C26 C40 1.512(5)
C27 O27 1.388(4)
C28 H28 0.9800
C28 C29 1.532(5)
C29 H29A 0.9700
C29 H29B 0.9700
C29 C30 1.529(5)
C30 H30A 0.9600
C30 H30B 0.9600
C30 H30C 0.9600
C31 H31A 0.9700
C31 H31B 0.9700
C31 C32 1.523(5)
C32 H32A 0.9600
C32 H32B 0.9600
C32 H32C 0.9600
C33 H33A 0.9700
C33 H33B 0.9700
C33 C34 1.519(5)
C34 H34A 0.9600
C34 H34B 0.9600
C34 H34C 0.9600
C35 H35A 0.9700
C35 H35B 0.9700
C35 C36 1.518(5)
C36 H36A 0.9600
C36 H36B 0.9600
C36 H36C 0.9600
C37 H37A 0.9600
C37 H37B 0.9600
C37 H37C 0.9600
C38 H38A 0.9600
C38 H38B 0.9600
C38 H38C 0.9600
C39 H39A 0.9600
C39 H39B 0.9600
C39 H39C 0.9600
C40 H40A 0.9600
C40 H40B 0.9600
C40 H40C 0.9600
O4 H4 0.8200
O6 H6 0.8200
O8 H8 0.8200
O11 H11 0.8200
O13 H13 0.8200
O18 H18 0.8200
O20 H20 0.8200
O27 H27 0.8200
C1B H1BA 0.9600
C1B H1BB 0.9600
C1B H1BC 0.9600
C1B N1B 1.485(5)
C2B H2BA 0.9700
C2B H2BB 0.9700
C2B C3B 1.494(6)
C2B N1B 1.496(5)
C3B H3BA 0.9700
C3B H3BB 0.9700
C3B O2B 1.414(6)
C4B H4BA 0.9700
C4B H4BB 0.9700
C4B C5B 1.510(7)
C4B O2B 1.428(7)
C5B H5BA 0.9700
C5B H5BB 0.9700
C5B N1B 1.502(5)
N1B O1B 1.397(4)
C1A H1AA 0.9600
C1A H1AB 0.9600
C1A H1AC 0.9600
C1A N1A 1.489(5)
C2A H2AA 0.9700
C2A H2AB 0.9700
C2A C3A 1.498(6)
C2A N1A 1.499(5)
C3A H3AA 0.9700
C3A H3AB 0.9700
C3A O2A 1.424(5)
C4A H4AA 0.9700
C4A H4AB 0.9700
C4A C5A 1.515(6)
C4A O2A 1.410(5)
C5A H5AA 0.9700
C5A H5AB 0.9700
C5A N1A 1.493(5)
N1A O1A 1.393(4)
C1S H1SA 0.9600
C1S H1SB 0.9600
C1S H1SC 0.9600
C1S O1S 1.443(6)
O1S H1S 0.8200
C2S H2SA 0.9600
C2S H2SB 0.9600
C2S H2SC 0.9600
C2S O2S 1.306(7)
O2S H2S 0.84(2)

loop_
_geom_torsion_atom_site_label_1
_geom_torsion_atom_site_label_2
_geom_torsion_atom_site_label_3
_geom_torsion_atom_site_label_4
_geom_torsion
C1 C2 C3 C4 0.5(5)
C1 C2 C3 C7 -178.5(3)
C1 C28 C29 C30 -70.8(4)
C2 C1 C6 C5 1.7(5)
C2 C1 C6 O6 -174.7(3)
C2 C1 C28 C24 80.9(4)
C2 C1 C28 C29 -48.3(4)
C2 C3 C4 C5 -0.8(5)
C2 C3 C4 O4 173.2(3)
C2 C3 C7 C8 -78.1(4)
C2 C3 C7 C31 51.5(4)
C3 C4 C5 C6 1.6(5)
C3 C4 C5 C37 -179.4(3)
C3 C7 C8 C9 91.9(4)
C3 C7 C8 C13 -89.6(4)
C3 C7 C31 C32 66.3(4)
C4 C3 C7 C8 102.9(4)
C4 C3 C7 C31 -127.4(3)
C4 C5 C6 C1 -2.0(5)
C4 C5 C6 O6 174.3(3)
C6 C1 C2 C3 -0.9(5)
C6 C1 C28 C24 -98.8(3)
C6 C1 C28 C29 132.0(3)
C7 C3 C4 C5 178.2(3)
C7 C3 C4 O4 -7.7(5)
C7 C8 C9 C10 175.5(3)
C7 C8 C13 C12 -175.2(3)
C7 C8 C13 O13 3.0(5)
C8 C7 C31 C32 -165.0(3)
C8 C9 C10 C11 0.0(5)
C8 C9 C10 C14 177.8(3)
C9 C8 C13 C12 3.3(5)
C9 C8 C13 O13 -178.4(3)
C9 C10 C11 C12 2.8(5)
C9 C10 C11 O11 -179.8(3)
C9 C10 C14 C15 -92.4(3)
C9 C10 C14 C33 35.5(4)
C10 C11 C12 C13 -2.5(5)
C10 C11 C12 C38 176.7(3)
C10 C14 C15 C16 82.6(4)
C10 C14 C15 C20 -98.8(3)
C10 C14 C33 C34 168.0(3)
C11 C10 C14 C15 85.3(3)
C11 C10 C14 C33 -146.8(3)
C11 C12 C13 C8 -0.7(5)
C11 C12 C13 O13 -179.0(3)
C13 C8 C9 C10 -3.0(5)
C14 C10 C11 C12 -175.0(3)
C14 C10 C11 O11 2.4(4)
C14 C15 C16 C17 178.1(3)
C14 C15 C20 C19 -179.8(3)
C14 C15 C20 O20 0.5(5)
C15 C14 C33 C34 -65.0(4)
C15 C16 C17 C18 2.8(5)
C15 C16 C17 C21 -174.8(3)
C16 C15 C20 C19 -1.1(5)
C16 C15 C20 O20 179.1(3)
C16 C17 C18 C19 -3.4(5)
C16 C17 C18 O18 176.2(3)
C16 C17 C21 C22 -81.5(4)
C16 C17 C21 C35 45.7(4)
C17 C18 C19 C20 1.8(5)
C17 C18 C19 C39 -178.8(3)
C17 C21 C22 C23 91.3(4)
C17 C21 C22 C27 -88.4(4)
C17 C21 C35 C36 60.4(4)
C18 C17 C21 C22 101.0(3)
C18 C17 C21 C35 -131.8(3)
C18 C19 C20 C15 0.5(5)
C18 C19 C20 O20 -179.7(3)
C20 C15 C16 C17 -0.6(5)
C21 C17 C18 C19 174.2(3)
C21 C17 C18 O18 -6.3(5)
C21 C22 C23 C24 -179.9(3)
C21 C22 C27 C26 -177.9(3)
C21 C22 C27 O27 -0.3(4)
C22 C21 C35 C36 -172.8(3)
C22 C23 C24 C25 0.0(5)
C22 C23 C24 C28 -179.7(3)
C23 C22 C27 C26 2.4(5)
C23 C22 C27 O27 -180.0(3)
C23 C24 C25 C26 -1.9(5)
C23 C24 C25 O8 179.4(3)
C23 C24 C28 C1 -93.5(4)
C23 C24 C28 C29 35.1(4)
C24 C25 C26 C27 4.0(5)
C24 C25 C26 C40 -173.8(3)
C24 C28 C29 C30 161.5(3)
C25 C24 C28 C1 86.8(4)
C25 C24 C28 C29 -144.6(3)
C25 C26 C27 C22 -4.2(5)
C25 C26 C27 O27 178.3(3)
C27 C22 C23 C24 -0.2(5)
C28 C1 C2 C3 179.4(3)
C28 C1 C6 C5 -178.6(3)
C28 C1 C6 O6 5.0(5)
C28 C24 C25 C26 177.8(3)
C28 C24 C25 O8 -0.8(5)
C31 C7 C8 C9 -36.8(4)
C31 C7 C8 C13 141.7(3)
C33 C14 C15 C16 -46.0(4)
C33 C14 C15 C20 132.6(3)
C35 C21 C22 C23 -36.1(4)
C35 C21 C22 C27 144.2(3)
C37 C5 C6 C1 178.9(3)
C37 C5 C6 O6 -4.7(5)
C38 C12 C13 C8 -179.9(3)
C38 C12 C13 O13 1.8(4)
C39 C19 C20 C15 -178.8(3)
C39 C19 C20 O20 1.0(5)
C40 C26 C27 C22 173.5(3)
C40 C26 C27 O27 -4.0(5)
O4 C4 C5 C6 -172.4(3)
O4 C4 C5 C37 6.7(5)
O8 C25 C26 C27 -177.3(3)
O8 C25 C26 C40 4.9(5)
O11 C11 C12 C13 -179.8(3)
O11 C11 C12 C38 -0.6(5)
O18 C18 C19 C20 -177.8(3)
O18 C18 C19 C39 1.6(5)
C2B C3B O2B C4B -59.4(5)
C3B C2B N1B C1B -175.0(3)
C3B C2B N1B C5B -53.8(4)
C3B C2B N1B O1B 64.4(4)
C4B C5B N1B C1B 176.4(4)
C4B C5B N1B C2B 55.5(5)
C4B C5B N1B O1B -65.2(4)
C5B C4B O2B C3B 62.3(5)
N1B C2B C3B O2B 56.3(5)
O2B C4B C5B N1B -61.0(5)
C2A C3A O2A C4A 61.1(4)
C3A C2A N1A C1A 175.3(3)
C3A C2A N1A C5A 55.0(4)
C3A C2A N1A O1A -64.3(4)
C4A C5A N1A C1A -174.2(4)
C4A C5A N1A C2A -53.6(4)
C4A C5A N1A O1A 65.4(4)
C5A C4A O2A C3A -60.4(4)
N1A C2A C3A O2A -59.7(4)
O2A C4A C5A N1A 58.1(4)
